data_1528566
loop_
_publ_author_name
'Heinl, U.'
'Hinse, P.'
'Froehlich, R.'
'Mattes, R.'

_publ_section_title
;
 Monomere und polymere Dimethylaminothioquadrato-Komplexe: Die
 Kristallstrukturen von Nickel(II)-, Cobalt(II)-, Silber(I)-, Platin(II)-,
 Gold(I)- Quecksilber(II)- und Blei(II)-Dimethylaminothioquadraten
;
_journal_name_full 'Zeitschrift fuer Anorganische und Allgemeine Chemie'
_journal_page_first 770
_journal_page_last 778
_journal_volume 628
_journal_year 2002
_chemical_formula_sum 'C12 H16 Au N3 O4 S2'
_chemical_name_systematic '((C H3)4 N) (Au (S C4 O2 N H2)2)'
_space_group_IT_number 2
_symmetry_space_group_name_Hall '-P 1'
_symmetry_space_group_name_H-M 'P -1'
_cell_angle_alpha 103.11
_cell_angle_beta 96.66
_cell_angle_gamma 99.32
_cell_formula_units_Z 2
_cell_length_a 5.794
_cell_length_b 9.004
_cell_length_c 16.44
_cell_volume 813.809
_citation_journal_id_ASTM ZAACAB
_cod_data_source_file Heinl_ZAACAB_2002_1041.cif
_cod_data_source_block C12H16Au1N3O4S2
_cod_original_cell_volume 813.8088
_cod_original_formula_sum 'C12 H16 Au1 N3 O4 S2'
_cod_database_code 1528566

loop_
_symmetry_equiv_pos_as_xyz
x,y,z
-x,-y,-z

loop_
_atom_site_label
_atom_site_type_symbol
_atom_site_fract_x
_atom_site_fract_y
_atom_site_fract_z
_atom_site_occupancy
_atom_site_U_iso_or_equiv
H1 H+1 0.061 0.08 -0.3 1 0.0
C12 C+4 -0.2581 0.3663 -0.3009 1 0.0
C5 C+1 0.3947 0.2242 -0.0724 1 0.0
H15 H-1 -0.3519 0.2898 -0.3507 1 0.0
C9 C+4 -0.2467 0.5531 -0.3867 1 0.0
H5 H-1 -0.3693 0.5962 -0.358 1 0.0
H3 H+1 0.746 0.246 0.063 1 0.0
C8 C+1 0.6178 0.3104 -0.0307 1 0.0
H12 H-1 -0.0021 0.3362 -0.4232 1 0.0
O4 O-2 0.7662 0.5191 -0.0989 1 0.0
O3 O-2 0.2569 0.3074 -0.2004 1 0.0
N3 N-3 -0.1016 0.4884 -0.3285 1 0.0
C11 C+4 0.0778 0.4189 -0.3735 1 0.0
C4 C+1 -0.213 -0.0377 -0.3767 1 0.0
C7 C+2 0.6266 0.4089 -0.0908 1 0.0
C1 C+1 -0.4055 -0.0834 -0.3379 1 0.0
H14 H-1 -0.1605 0.3143 -0.2681 1 0.0
H10 H-1 0.1279 0.5712 -0.2178 1 0.0
C2 C+2 -0.5499 -0.1663 -0.4179 1 0.0
S2 S-2 0.2173 0.07526 -0.05056 1 0.0
N1 N-3 0.0048 0.0414 -0.3508 1 0.0
H4 H+1 0.877 0.348 0.045 1 0.0
H8 H-1 -0.0975 0.6529 -0.2203 1 0.0
N2 N-3 0.7606 0.305 0.0351 1 0.0
S1 S-2 -0.4669 -0.05961 -0.23762 1 0.0
C10 C+4 0.0204 0.6133 -0.253 1 0.0
C6 C+2 0.3904 0.313 -0.1362 1 0.0
Au1 Au+1 -0.11573 0.017418 -0.148856 1 0.0
O2 O-2 -0.3097 -0.1336 -0.5339 1 0.0
H7 H-1 -0.1454 0.6354 -0.4035 1 0.0
H6 H-1 -0.3218 0.4705 -0.437 1 0.0
H9 H-1 0.1113 0.6981 -0.2713 1 0.0
H16 H-1 -0.3646 0.4148 -0.2658 1 0.0
H11 H-1 0.1798 0.4992 -0.3916 1 0.0
H2 H+1 0.111 0.049 -0.394 1 0.0
C3 C+2 -0.3468 -0.1162 -0.4611 1 0.0
O1 O-2 -0.7457 -0.2498 -0.4411 1 0.0
H13 H-1 0.1744 0.3752 -0.3355 1 0.0
